data_1526090
loop_
_publ_author_name
'Murashova, E.V.'
'Chudinova, N.N.'

_publ_section_title
;
 Synthesis and crystal structure of rubidium oxovanadium(V) diphosphate
;
_journal_name_full Kristallografiya
_journal_page_first 987
_journal_page_last 989
_journal_volume 45
_journal_year 2000
_chemical_formula_sum 'O8 P2 Rb V'
_chemical_name_systematic 'Rb (V O) (P2 O7)'
_space_group_IT_number 14
_symmetry_space_group_name_Hall '-P 2ybc'
_symmetry_space_group_name_H-M 'P 1 21/c 1'
_cell_angle_alpha 90
_cell_angle_beta 94.17
_cell_angle_gamma 90
_cell_formula_units_Z 4
_cell_length_a 4.682
_cell_length_b 9.003
_cell_length_c 16.333
_cell_volume 686.647
_citation_journal_id_ASTM KRISAJ
_cod_data_source_file Murashova_KRISAJ_2000_197.cif
_cod_data_source_block O8P2Rb1V1
_cod_original_cell_volume 686.6469
_cod_original_formula_sum 'O8 P2 Rb1 V1'
_cod_database_code 1526090

loop_
_symmetry_equiv_pos_as_xyz
x,y,z
-x,y+1/2,-z+1/2
-x,-y,-z
x,-y-1/2,z-1/2

loop_
_atom_site_label
_atom_site_type_symbol
_atom_site_fract_x
_atom_site_fract_y
_atom_site_fract_z
_atom_site_occupancy
_atom_site_U_iso_or_equiv
O3 O-2 0.3347 0.2268 0.1498 1 0.0
Rb1 Rb+1 0.4041 0.64103 0.0886 1 0.0
O7 O-2 0.7901 0.2274 0.2544 1 0.0
P1 P+5 0.074 0.2817 0.0957 1 0.0
P2 P+5 0.8598 0.3884 0.2442 1 0.0
O5 O-2 0.1062 0.4354 0.3047 1 0.0
O6 O-2 0.6086 0.4966 0.2471 1 0.0
O8 O-2 0.5582 0.4651 0.4073 1 0.0
O2 O-2 -0.0464 0.4138 0.152 1 0.0
O1 O-2 0.8397 0.1637 0.0877 1 0.0
V1 V+5 0.4076 0.5688 0.33873 1 0.0
O4 O-2 0.1436 0.349 0.017 1 0.0
